data_4510574
loop_
_publ_author_name
'Eccles, Kevin S.'
'Morrison, Robin E.'
'Maguire, Anita R.'
'Lawrence, Simon E.'

_publ_section_title
;
 Crystal Landscape of Primary Aromatic Thioamides
;
_journal_issue 6
_journal_name_full 'Crystal Growth &amp; Design'
_journal_page_first 2753
_journal_paper_doi 10.1021/cg401891f
_journal_volume 14
_journal_year 2014
_chemical_formula_moiety 'C7 H6 F N S'
_chemical_formula_sum 'C7 H6 F N S'
_chemical_formula_weight 155.19
_space_group_crystal_system monoclinic
_space_group_IT_number 4
_space_group_name_Hall 'P 2yb'
_space_group_name_H-M_alt 'P 1 21 1'
_symmetry_space_group_name_Hall 'P 2yb'
_symmetry_space_group_name_H-M 'P 1 21 1'
_atom_sites_solution_hydrogens geom
_atom_sites_solution_primary direct
_atom_sites_solution_secondary difmap
_cell_angle_alpha 90
_cell_angle_beta 90.381(2)
_cell_angle_gamma 90
_cell_formula_units_Z 8
_cell_length_a 3.9306(5)
_cell_length_b 31.840(4)
_cell_length_c 10.9924(14)
_cell_measurement_reflns_used 3528
_cell_measurement_temperature 120.(2)
_cell_measurement_theta_max 29.16
_cell_measurement_theta_min 2.51
_cell_volume 1375.7(3)
_computing_cell_refinement 'SAINT v6.45A (Bruker, 2003)'
_computing_data_collection 'SMART v5.625 (Bruker, 2001)'
_computing_data_reduction 'SAINT v6.45A (Bruker, 2003)'
_computing_structure_refinement 'SHELXL-97 (Sheldrick, 2008)'
_computing_structure_solution 'SHELXS-97 (Sheldrick, 2008)'
_diffrn_ambient_temperature 120.(2)
_diffrn_measured_fraction_theta_full 0.975
_diffrn_measured_fraction_theta_max 0.975
_diffrn_measurement_device_type 'Bruker SMART CCD 6000'
_diffrn_measurement_method '\w scans'
_diffrn_radiation_monochromator graphite
_diffrn_radiation_type MoK\a
_diffrn_radiation_wavelength 0.71073
_diffrn_reflns_av_R_equivalents 0.0747
_diffrn_reflns_av_sigmaI/netI 0.1219
_diffrn_reflns_limit_h_max 5
_diffrn_reflns_limit_h_min -5
_diffrn_reflns_limit_k_max 45
_diffrn_reflns_limit_k_min -45
_diffrn_reflns_limit_l_max 15
_diffrn_reflns_limit_l_min -15
_diffrn_reflns_number 20828
_diffrn_reflns_theta_full 31.02
_diffrn_reflns_theta_max 31.02
_diffrn_reflns_theta_min 1.85
_diffrn_source 'fine-focus sealed tube'
_diffrn_source_type "'sealed X-ray tube"
_exptl_absorpt_coefficient_mu 0.400
_exptl_absorpt_correction_T_max 0.7462
_exptl_absorpt_correction_T_min 0.4472
_exptl_absorpt_correction_type multi-scan
_exptl_absorpt_process_details 'SADABS V2008/1 (Bruker AXS)'
_exptl_crystal_colour yellow
_exptl_crystal_density_diffrn 1.499
_exptl_crystal_density_method 'not measured'
_exptl_crystal_description plate
_exptl_crystal_F_000 640
_exptl_crystal_size_max 0.52
_exptl_crystal_size_mid 0.13
_exptl_crystal_size_min 0.08
_refine_diff_density_max 1.764
_refine_diff_density_min -0.436
_refine_ls_abs_structure_details 'Flack H D (1983), Acta Cryst. A39, 876-881'
_refine_ls_abs_structure_Flack 0.0(6)
_refine_ls_extinction_method none
_refine_ls_goodness_of_fit_ref 1.021
_refine_ls_hydrogen_treatment constr
_refine_ls_matrix_type full
_refine_ls_number_parameters 362
_refine_ls_number_reflns 8404
_refine_ls_number_restraints 1
_refine_ls_restrained_S_all 1.021
_refine_ls_R_factor_all 0.1130
_refine_ls_R_factor_gt 0.0787
_refine_ls_shift/su_max 0.000
_refine_ls_shift/su_mean 0.000
_refine_ls_structure_factor_coef Fsqd
_refine_ls_weighting_details 'calc w=1/[\s^2^(Fo^2^)+(0.0977P)^2^+0.0000P] where P=(Fo^2^+2Fc^2^)/3'
_refine_ls_weighting_scheme calc
_refine_ls_wR_factor_gt 0.1825
_refine_ls_wR_factor_ref 0.2054
_reflns_number_gt 5750
_reflns_number_total 8404
_reflns_threshold_expression >2sigma(I)
_cod_data_source_file cg401891f_si_002.cif
_cod_data_source_block Compound_05
_cod_depositor_comments 'Adding full bibliography for 4510565--4510578.cif.'
_cod_database_code 4510574

loop_
_space_group_symop_operation_xyz
'x, y, z'
'-x, y+1/2, -z'

loop_
_atom_site_type_symbol
_atom_site_label
_atom_site_fract_x
_atom_site_fract_y
_atom_site_fract_z
_atom_site_U_iso_or_equiv
_atom_site_adp_type
_atom_site_calc_flag
_atom_site_refinement_flags
_atom_site_occupancy
C C1 0.3443(11) 0.11088(13) 0.8366(4) 0.0201(8) Uani d . 1
C C2 0.1631(11) 0.13338(13) 0.9243(4) 0.0213(8) Uani d . 1
H H2 0.0863 0.1202 0.9945 0.026 Uiso calc R 1
C C3 0.1016(13) 0.17505(14) 0.9048(4) 0.0249(9) Uani d . 1
C C4 0.2036(12) 0.19657(14) 0.8030(4) 0.0269(10) Uani d . 1
H H4 0.1543 0.2249 0.7928 0.032 Uiso calc R 1
C C5 0.3834(12) 0.17422(14) 0.7161(4) 0.0280(10) Uani d . 1
H H5 0.4568 0.1878 0.6461 0.034 Uiso calc R 1
C C6 0.4545(11) 0.13217(13) 0.7320(4) 0.0217(9) Uani d . 1
H H6 0.5767 0.1178 0.6731 0.026 Uiso calc R 1
C C7 0.4300(11) 0.06573(14) 0.8585(4) 0.0207(9) Uani d . 1
S S8 0.4173(3) 0.04444(3) 0.99756(9) 0.0226(2) Uani d . 1
N N9 0.5268(13) 0.04441(13) 0.7644(3) 0.0351(10) Uani d . 1
H H9A 0.5386 0.0564 0.6944 0.042 Uiso calc R 1
H H9B 0.5791 0.0183 0.772 0.042 Uiso calc R 1
F F10 -0.0771(8) 0.19652(9) 0.9903(3) 0.0395(8) Uani d . 1
C C11 0.8035(10) 0.11685(12) 0.3448(4) 0.0170(8) Uani d . 1
C C12 0.8963(11) 0.14729(13) 0.4310(4) 0.0206(8) Uani d . 1
H H12 1.016 0.1401 0.5012 0.025 Uiso calc R 1
C C13 0.8041(11) 0.18799(14) 0.4080(4) 0.0232(9) Uani d . 1
C C14 0.6200(12) 0.20033(14) 0.3068(4) 0.0252(10) Uani d . 1
H H14 0.5585 0.2283 0.2952 0.03 Uiso calc R 1
C C15 0.5308(12) 0.17006(14) 0.2239(4) 0.0265(9) Uani d . 1
H H15 0.4063 0.1776 0.155 0.032 Uiso calc R 1
C C16 0.6228(11) 0.12828(13) 0.2409(4) 0.0197(8) Uani d . 1
H H16 0.5639 0.1082 0.1831 0.024 Uiso calc R 1
C C17 0.9154(10) 0.07245(13) 0.3656(4) 0.0177(8) Uani d . 1
S S18 0.9924(4) 0.05392(4) 0.50574(9) 0.0308(3) Uani d . 1
N N19 0.9526(11) 0.04893(13) 0.2689(3) 0.0291(8) Uani d . 1
H H19A 0.9132 0.0592 0.1978 0.035 Uiso calc R 1
H H19B 1.0165 0.0232 0.2765 0.035 Uiso calc R 1
F F20 0.9006(8) 0.21813(9) 0.4907(3) 0.0337(7) Uani d . 1
C C21 0.5109(11) 0.38949(12) 0.5841(3) 0.0181(8) Uani d . 1
C C22 0.3367(11) 0.36617(13) 0.6712(4) 0.0202(8) Uani d . 1
H H22 0.2548 0.3788 0.7414 0.024 Uiso calc R 1
C C23 0.2891(11) 0.32370(13) 0.6505(4) 0.0218(8) Uani d . 1
C C24 0.4046(11) 0.30361(14) 0.5473(4) 0.0245(9) Uani d . 1
H H24 0.3702 0.275 0.5362 0.029 Uiso calc R 1
C C25 0.5713(12) 0.32701(14) 0.4617(4) 0.0266(9) Uani d . 1
H H25 0.6518 0.314 0.3917 0.032 Uiso calc R 1
C C26 0.6223(11) 0.37030(14) 0.4782(4) 0.0241(9) Uani d . 1
H H26 0.73 0.386 0.4185 0.029 Uiso calc R 1
C C27 0.5772(11) 0.43537(13) 0.6069(4) 0.0203(8) Uani d . 1
S S28 0.6183(3) 0.45498(3) 0.74679(8) 0.0228(2) Uani d . 1
N N29 0.6125(13) 0.45899(12) 0.5084(3) 0.0375(12) Uani d . 1
H H29A 0.597 0.4478 0.4373 0.045 Uiso calc R 1
H H29B 0.6508 0.4855 0.5155 0.045 Uiso calc R 1
F F30 0.1197(8) 0.30097(9) 0.7339(3) 0.0352(7) Uani d . 1
C C31 0.9955(11) 0.38329(13) 0.0909(4) 0.0181(8) Uani d . 1
C C32 1.0826(11) 0.35342(13) 0.1778(4) 0.0197(8) Uani d . 1
H H32 1.1929 0.3611 0.2495 0.024 Uiso calc R 1
C C33 1.0009(11) 0.31188(14) 0.1547(4) 0.0248(9) Uani d . 1
C C34 0.8299(12) 0.29859(13) 0.0531(4) 0.0261(10) Uani d . 1
H H34 0.7756 0.2704 0.0418 0.031 Uiso calc R 1
C C35 0.7406(12) 0.32870(13) -0.0323(4) 0.0233(9) Uani d . 1
H H35 0.6225 0.3207 -0.1021 0.028 Uiso calc R 1
C C36 0.8231(12) 0.37004(14) -0.0157(4) 0.0253(9) Uani d . 1
H H36 0.7653 0.3896 -0.0751 0.03 Uiso calc R 1
C C37 1.0866(11) 0.42793(13) 0.1118(4) 0.0193(8) Uani d . 1
S S38 1.0968(4) 0.44885(4) 0.25066(10) 0.0317(3) Uani d . 1
N N39 1.1584(10) 0.45074(13) 0.0135(3) 0.0273(8) Uani d . 1
H H39A 1.1506 0.4394 -0.0575 0.033 Uiso calc R 1
H H39B 1.2126 0.4768 0.021 0.033 Uiso calc R 1
F F40 1.1038(8) 0.28269(8) 0.2379(2) 0.0342(7) Uani d . 1

loop_
_atom_site_aniso_label
_atom_site_aniso_U_11
_atom_site_aniso_U_22
_atom_site_aniso_U_33
_atom_site_aniso_U_12
_atom_site_aniso_U_13
_atom_site_aniso_U_23
C1 0.021(2) 0.019(2) 0.021(2) 0.0043(16) -0.0033(16) -0.0005(16)
C2 0.024(2) 0.019(2) 0.021(2) 0.0037(16) -0.0008(16) 0.0003(16)
C3 0.033(2) 0.018(2) 0.023(2) 0.0072(18) -0.0029(18) -0.0017(16)
C4 0.032(2) 0.018(2) 0.030(3) 0.0002(18) -0.0016(19) 0.0032(17)
C5 0.032(3) 0.021(2) 0.030(2) -0.0041(18) -0.0007(19) 0.0085(19)
C6 0.021(2) 0.022(2) 0.021(2) 0.0050(16) 0.0003(16) 0.0020(16)
C7 0.026(2) 0.021(2) 0.0155(18) 0.0012(16) 0.0007(15) -0.0010(15)
S8 0.0312(6) 0.0195(5) 0.0171(5) 0.0026(4) 0.0030(4) 0.0033(4)
N9 0.069(3) 0.0201(19) 0.0162(17) 0.012(2) 0.0071(18) 0.0003(15)
F10 0.055(2) 0.0244(15) 0.0397(17) 0.0118(13) 0.0066(15) -0.0036(12)
C11 0.019(2) 0.0148(19) 0.0166(19) 0.0020(15) 0.0028(15) 0.0005(14)
C12 0.023(2) 0.019(2) 0.0189(19) -0.0004(16) 0.0003(16) 0.0015(16)
C13 0.023(2) 0.020(2) 0.026(2) -0.0041(16) 0.0051(17) -0.0021(17)
C14 0.028(2) 0.019(2) 0.028(3) 0.0009(18) 0.0064(18) 0.0042(17)
C15 0.024(2) 0.024(2) 0.031(2) 0.0018(18) -0.0012(18) 0.0074(19)
C16 0.025(2) 0.0139(18) 0.020(2) -0.0034(15) -0.0006(16) -0.0031(14)
C17 0.0194(19) 0.0145(19) 0.0194(19) 0.0014(15) 0.0052(15) 0.0019(15)
S18 0.0520(7) 0.0225(6) 0.0180(5) 0.0125(5) 0.0030(4) 0.0022(4)
N19 0.050(2) 0.0202(19) 0.0174(17) 0.0088(18) -0.0015(15) -0.0047(15)
F20 0.0426(17) 0.0194(14) 0.0391(16) 0.0004(11) -0.0013(13) -0.0087(11)
C21 0.026(2) 0.0151(19) 0.0134(17) -0.0019(16) -0.0029(15) 0.0013(14)
C22 0.021(2) 0.0172(19) 0.022(2) -0.0035(16) -0.0004(16) 0.0025(16)
C23 0.027(2) 0.0174(19) 0.0206(19) -0.0049(16) 0.0006(16) 0.0068(16)
C24 0.033(2) 0.0117(19) 0.029(2) -0.0037(18) -0.0055(18) -0.0025(17)
C25 0.031(2) 0.024(2) 0.025(2) -0.0020(18) -0.0019(18) -0.0011(18)
C26 0.024(2) 0.026(2) 0.022(2) -0.0050(18) 0.0007(17) -0.0002(17)
C27 0.026(2) 0.016(2) 0.0188(19) -0.0018(16) -0.0026(16) -0.0001(15)
S28 0.0349(6) 0.0176(5) 0.0160(5) -0.0054(4) 0.0031(4) -0.0016(4)
N29 0.082(4) 0.018(2) 0.0122(16) -0.017(2) -0.0047(18) 0.0019(15)
F30 0.0440(18) 0.0231(15) 0.0385(16) -0.0094(13) 0.0095(13) 0.0058(12)
C31 0.024(2) 0.0144(18) 0.0157(18) 0.0018(15) 0.0048(15) 0.0024(15)
C32 0.022(2) 0.021(2) 0.0169(19) -0.0001(16) 0.0018(15) 0.0035(16)
C33 0.027(2) 0.019(2) 0.028(2) 0.0025(17) 0.0048(17) 0.0085(17)
C34 0.036(3) 0.013(2) 0.029(2) -0.0010(17) 0.0072(19) -0.0003(16)
C35 0.025(2) 0.023(2) 0.022(2) -0.0001(17) 0.0011(17) 0.0007(16)
C36 0.027(2) 0.023(2) 0.026(2) 0.0035(18) -0.0013(18) 0.0003(17)
C37 0.026(2) 0.016(2) 0.0167(19) -0.0006(16) 0.0020(16) -0.0005(15)
S38 0.0573(8) 0.0220(6) 0.0158(5) -0.0105(5) 0.0040(5) -0.0025(4)
N39 0.043(2) 0.0195(17) 0.0194(17) -0.0060(18) 0.0058(15) -0.0038(15)
F40 0.0441(18) 0.0214(14) 0.0370(16) 0.0010(12) -0.0017(13) 0.0106(12)

loop_
_atom_type_symbol
_atom_type_description
_atom_type_scat_dispersion_real
_atom_type_scat_dispersion_imag
_atom_type_scat_source
C C 0.0033 0.0016 'International Tables Vol C Tables 4.2.6.8 and 6.1.1.4'
H H 0.0000 0.0000 'International Tables Vol C Tables 4.2.6.8 and 6.1.1.4'
N N 0.0061 0.0033 'International Tables Vol C Tables 4.2.6.8 and 6.1.1.4'
F F 0.0171 0.0103 'International Tables Vol C Tables 4.2.6.8 and 6.1.1.4'
S S 0.1246 0.1234 'International Tables Vol C Tables 4.2.6.8 and 6.1.1.4'

loop_
_geom_angle_atom_site_label_1
_geom_angle_atom_site_label_2
_geom_angle_atom_site_label_3
_geom_angle
C2 C1 C6 118.5(4)
C2 C1 C7 119.7(4)
C6 C1 C7 121.7(4)
C3 C2 C1 118.6(4)
C3 C2 H2 120.7
C1 C2 H2 120.7
F10 C3 C2 118.1(4)
F10 C3 C4 117.8(4)
C2 C3 C4 124.1(4)
C3 C4 C5 117.2(4)
C3 C4 H4 121.4
C5 C4 H4 121.4
C6 C5 C4 120.9(4)
C6 C5 H5 119.5
C4 C5 H5 119.5
C5 C6 C1 120.6(4)
C5 C6 H6 119.7
C1 C6 H6 119.7
N9 C7 C1 116.2(4)
N9 C7 S8 121.8(3)
C1 C7 S8 121.9(3)
C7 N9 H9A 120.0
C7 N9 H9B 120.0
H9A N9 H9B 120.0
C16 C11 C12 120.2(4)
C16 C11 C17 121.4(4)
C12 C11 C17 118.3(4)
C13 C12 C11 117.5(4)
C13 C12 H12 121.2
C11 C12 H12 121.2
C12 C13 F20 117.9(4)
C12 C13 C14 123.7(4)
F20 C13 C14 118.4(4)
C15 C14 C13 117.8(4)
C15 C14 H14 121.1
C13 C14 H14 121.1
C14 C15 C16 121.2(4)
C14 C15 H15 119.4
C16 C15 H15 119.4
C11 C16 C15 119.5(4)
C11 C16 H16 120.3
C15 C16 H16 120.3
N19 C17 C11 116.7(4)
N19 C17 S18 121.6(3)
C11 C17 S18 121.6(3)
C17 N19 H19A 120.0
C17 N19 H19B 120.0
H19A N19 H19B 120.0
C26 C21 C22 120.0(4)
C26 C21 C27 120.8(4)
C22 C21 C27 119.2(4)
C23 C22 C21 118.3(4)
C23 C22 H22 120.8
C21 C22 H22 120.8
F30 C23 C24 118.5(4)
F30 C23 C22 118.7(4)
C24 C23 C22 122.8(4)
C25 C24 C23 118.3(4)
C25 C24 H24 120.9
C23 C24 H24 120.9
C24 C25 C26 120.9(4)
C24 C25 H25 119.6
C26 C25 H25 119.6
C21 C26 C25 119.6(4)
C21 C26 H26 120.2
C25 C26 H26 120.2
N29 C27 C21 115.7(4)
N29 C27 S28 122.1(3)
C21 C27 S28 122.2(3)
C27 N29 H29A 120.0
C27 N29 H29B 120.0
H29A N29 H29B 120.0
C32 C31 C36 118.7(4)
C32 C31 C37 119.4(4)
C36 C31 C37 121.9(4)
C33 C32 C31 118.2(4)
C33 C32 H32 120.9
C31 C32 H32 120.9
F40 C33 C34 118.6(4)
F40 C33 C32 117.5(4)
C34 C33 C32 123.9(4)
C33 C34 C35 117.4(4)
C33 C34 H34 121.3
C35 C34 H34 121.3
C36 C35 C34 121.1(4)
C36 C35 H35 119.4
C34 C35 H35 119.4
C35 C36 C31 120.6(4)
C35 C36 H36 119.7
C31 C36 H36 119.7
N39 C37 C31 116.6(4)
N39 C37 S38 121.4(3)
C31 C37 S38 122.0(3)
C37 N39 H39A 120.0
C37 N39 H39B 120.0
H39A N39 H39B 120.0

loop_
_geom_bond_atom_site_label_1
_geom_bond_atom_site_label_2
_geom_bond_distance
C1 C2 1.400(6)
C1 C6 1.405(6)
C1 C7 1.496(6)
C2 C3 1.365(6)
C2 H2 0.93
C3 F10 1.361(5)
C3 C4 1.373(6)
C4 C5 1.389(7)
C4 H4 0.93
C5 C6 1.379(6)
C5 H5 0.93
C6 H6 0.93
C7 N9 1.296(5)
C7 S8 1.674(4)
N9 H9A 0.86
N9 H9B 0.86
C11 C16 1.389(6)
C11 C12 1.402(6)
C11 C17 1.498(6)
C12 C13 1.369(6)
C12 H12 0.93
C13 F20 1.374(5)
C13 C14 1.380(6)
C14 C15 1.370(7)
C14 H14 0.93
C15 C16 1.391(6)
C15 H15 0.93
C16 H16 0.93
C17 N19 1.309(5)
C17 S18 1.675(4)
N19 H19A 0.86
N19 H19B 0.86
C21 C26 1.389(6)
C21 C22 1.394(6)
C21 C27 1.505(6)
C22 C23 1.384(5)
C22 H22 0.93
C23 F30 1.347(5)
C23 C24 1.382(6)
C24 C25 1.370(6)
C24 H24 0.93
C25 C26 1.405(6)
C25 H25 0.93
C26 H26 0.93
C27 N29 1.327(5)
C27 S28 1.666(4)
N29 H29A 0.86
N29 H29B 0.86
C31 C32 1.390(5)
C31 C36 1.414(6)
C31 C37 1.483(6)
C32 C33 1.384(6)
C32 H32 0.93
C33 F40 1.363(5)
C33 C34 1.367(7)
C34 C35 1.385(6)
C34 H34 0.93
C35 C36 1.368(6)
C35 H35 0.93
C36 H36 0.93
C37 N39 1.334(5)
C37 S38 1.666(4)
N39 H39A 0.86
N39 H39B 0.86

loop_
_geom_hbond_atom_site_label_D
_geom_hbond_atom_site_label_H
_geom_hbond_atom_site_label_A
_geom_hbond_site_symmetry_A
_geom_hbond_distance_DH
_geom_hbond_distance_HA
_geom_hbond_distance_DA
_geom_hbond_angle_DHA
N9 H9A S18 . 0.86 2.75 3.405(4) 134.6
N9 H9B S38 2_746 0.86 2.57 3.388(4) 160.4
N19 H19A S8 1_554 0.86 2.97 3.642(4) 136.7
N19 H19B S28 2_746 0.86 2.62 3.439(4) 160.1
N29 H29A S38 . 0.86 2.85 3.439(4) 127.2
N29 H29B S18 2_756 0.86 2.60 3.402(4) 155.1
N39 H39A S28 1_654 0.86 2.88 3.457(4) 125.8
N39 H39B S8 2_756 0.86 2.61 3.420(4) 157.9

loop_
_geom_torsion_atom_site_label_1
_geom_torsion_atom_site_label_2
_geom_torsion_atom_site_label_3
_geom_torsion_atom_site_label_4
_geom_torsion
C6 C1 C2 C3 -0.1(6)
C7 C1 C2 C3 177.0(4)
C1 C2 C3 F10 179.5(4)
C1 C2 C3 C4 0.7(7)
F10 C3 C4 C5 -179.5(4)
C2 C3 C4 C5 -0.7(7)
C3 C4 C5 C6 0.1(7)
C4 C5 C6 C1 0.5(7)
C2 C1 C6 C5 -0.5(6)
C7 C1 C6 C5 -177.5(4)
C2 C1 C7 N9 164.8(4)
C6 C1 C7 N9 -18.2(6)
C2 C1 C7 S8 -17.6(6)
C6 C1 C7 S8 159.4(4)
C16 C11 C12 C13 -0.4(6)
C17 C11 C12 C13 177.3(4)
C11 C12 C13 F20 -178.6(4)
C11 C12 C13 C14 1.5(7)
C12 C13 C14 C15 -1.3(7)
F20 C13 C14 C15 178.8(4)
C13 C14 C15 C16 -0.1(7)
C12 C11 C16 C15 -0.9(6)
C17 C11 C16 C15 -178.5(4)
C14 C15 C16 C11 1.1(7)
C16 C11 C17 N19 24.7(6)
C12 C11 C17 N19 -153.1(4)
C16 C11 C17 S18 -155.8(4)
C12 C11 C17 S18 26.4(5)
C26 C21 C22 C23 2.0(6)
C27 C21 C22 C23 -177.7(4)
C21 C22 C23 F30 -179.7(4)
C21 C22 C23 C24 -0.4(7)
F30 C23 C24 C25 178.8(4)
C22 C23 C24 C25 -0.5(7)
C23 C24 C25 C26 -0.2(7)
C22 C21 C26 C25 -2.7(6)
C27 C21 C26 C25 177.0(4)
C24 C25 C26 C21 1.8(7)
C26 C21 C27 N29 26.6(6)
C22 C21 C27 N29 -153.7(4)
C26 C21 C27 S28 -151.2(4)
C22 C21 C27 S28 28.5(6)
C36 C31 C32 C33 1.0(6)
C37 C31 C32 C33 -178.7(4)
C31 C32 C33 F40 176.6(4)
C31 C32 C33 C34 -2.1(7)
F40 C33 C34 C35 -177.4(4)
C32 C33 C34 C35 1.3(7)
C33 C34 C35 C36 0.5(7)
C34 C35 C36 C31 -1.5(7)
C32 C31 C36 C35 0.7(7)
C37 C31 C36 C35 -179.6(4)
C32 C31 C37 N39 147.6(4)
C36 C31 C37 N39 -32.1(6)
C32 C31 C37 S38 -32.8(6)
C36 C31 C37 S38 147.5(4)
